data_7105111
loop_
_publ_author_name
'Filipa L. Sousa'
'Hartmut B\"ogge'
'Alice Merca'
'Pierre Gouzerh'
'Ren\'e Thouvenot'
'Achim M\"uller'

_publ_section_title
;
 Vectorial growth/regulations in a {P8W48}-type polyoxotungstate
 compartment: trapped unusual molybdenum oxide acts as a handle
;
_journal_name_full 'Chem. Commun.'
_journal_page_first 7491
_journal_page_last 7493
_journal_paper_doi 10.1039/b917476a
_journal_year 2009
_chemical_formula_sum 'H172 K18 Mo12 Na14 O298 P8 W48'
_chemical_formula_weight 16190.88
_chemical_name_systematic
;
?
;
_space_group_IT_number 87
_symmetry_cell_setting tetragonal
_symmetry_space_group_name_Hall '-I 4'
_symmetry_space_group_name_H-M 'I 4/m'
_atom_sites_solution_hydrogens notdet
_atom_sites_solution_primary direct
_atom_sites_solution_secondary difmap
_audit_creation_method SHELXL-97
_cell_angle_alpha 90.00
_cell_angle_beta 90.00
_cell_angle_gamma 90.00
_cell_formula_units_Z 2
_cell_length_a 25.6839(8)
_cell_length_b 25.6839(8)
_cell_length_c 22.0032(9)
_cell_measurement_reflns_used 7004
_cell_measurement_temperature 183(2)
_cell_measurement_theta_max 26.92
_cell_measurement_theta_min 2.16
_cell_volume 14514.7(9)
_computing_cell_refinement 'SAINT (Bruker AXS, 2001)'
_computing_data_collection 'SMART (Bruker AXS, 2001)'
_computing_data_reduction 'SAINT (Bruker AXS, 2001)'
_computing_molecular_graphics 'DIAMOND 2.1 (Crystal Impact, 2001)'
_computing_publication_material 'SHELXL-97 (Sheldrick, 1997)'
_computing_structure_refinement 'SHELXL-97 (Sheldrick, 1997)'
_computing_structure_solution 'SHELXS-97 (Sheldrick, 1997)'
_diffrn_ambient_temperature 183(2)
_diffrn_measured_fraction_theta_full 0.997
_diffrn_measured_fraction_theta_max 0.997
_diffrn_measurement_device_type 'Bruker AXS SMART 1K'
_diffrn_measurement_method omega-scan
_diffrn_radiation_monochromator graphite
_diffrn_radiation_source 'fine-focus sealed tube'
_diffrn_radiation_type MoK\a
_diffrn_radiation_wavelength 0.71073
_diffrn_reflns_av_R_equivalents 0.0345
_diffrn_reflns_av_sigmaI/netI 0.0238
_diffrn_reflns_limit_h_max 32
_diffrn_reflns_limit_h_min -32
_diffrn_reflns_limit_k_max 32
_diffrn_reflns_limit_k_min -32
_diffrn_reflns_limit_l_max 28
_diffrn_reflns_limit_l_min -16
_diffrn_reflns_number 43336
_diffrn_reflns_theta_full 26.98
_diffrn_reflns_theta_max 26.98
_diffrn_reflns_theta_min 1.59
_diffrn_standards_decay_% 0
_diffrn_standards_interval_count 0
_diffrn_standards_interval_time 0
_exptl_absorpt_coefficient_mu 19.875
_exptl_absorpt_correction_T_max 0.1674
_exptl_absorpt_correction_T_min 0.0718
_exptl_absorpt_correction_type multi-scan
_exptl_absorpt_process_details 'SADABS 2.10 (Bruker AXS, 2003)'
_exptl_crystal_colour brown
_exptl_crystal_density_diffrn 3.705
_exptl_crystal_density_method 'not measured'
_exptl_crystal_description octahedral
_exptl_crystal_F_000 14456
_exptl_crystal_size_max 0.28
_exptl_crystal_size_mid 0.24
_exptl_crystal_size_min 0.14
_refine_diff_density_max 4.692
_refine_diff_density_min -4.533
_refine_diff_density_rms 0.320
_refine_ls_extinction_method none
_refine_ls_goodness_of_fit_ref 1.131
_refine_ls_hydrogen_treatment noref
_refine_ls_matrix_type full
_refine_ls_number_parameters 481
_refine_ls_number_reflns 8104
_refine_ls_number_restraints 0
_refine_ls_restrained_S_all 1.131
_refine_ls_R_factor_all 0.0575
_refine_ls_R_factor_gt 0.0460
_refine_ls_shift/su_max 0.000
_refine_ls_shift/su_mean 0.000
_refine_ls_structure_factor_coef Fsqd
_refine_ls_weighting_details 'calc w=1/[\s^2^(Fo^2^)+(0.0682P)^2^+769.3537P] where P=(Fo^2^+2Fc^2^)/3'
_refine_ls_weighting_scheme calc
_refine_ls_wR_factor_gt 0.1299
_refine_ls_wR_factor_ref 0.1451
_reflns_number_gt 6856
_reflns_number_total 8104
_reflns_threshold_expression >2sigma(I)
_cod_data_source_file b917476a.txt
_cod_data_source_block mu1690
_cod_original_sg_symbol_H-M I4/m
_cod_database_code 7105111

loop_
_symmetry_equiv_pos_as_xyz
'x, y, z'
'-x, -y, z'
'-y, x, z'
'y, -x, z'
'x+1/2, y+1/2, z+1/2'
'-x+1/2, -y+1/2, z+1/2'
'-y+1/2, x+1/2, z+1/2'
'y+1/2, -x+1/2, z+1/2'
'-x, -y, -z'
'x, y, -z'
'y, -x, -z'
'-y, x, -z'
'-x+1/2, -y+1/2, -z+1/2'
'x+1/2, y+1/2, -z+1/2'
'y+1/2, -x+1/2, -z+1/2'
'-y+1/2, x+1/2, -z+1/2'

loop_
_atom_site_label
_atom_site_type_symbol
_atom_site_fract_x
_atom_site_fract_y
_atom_site_fract_z
_atom_site_U_iso_or_equiv
_atom_site_adp_type
_atom_site_occupancy
_atom_site_symmetry_multiplicity
_atom_site_calc_flag
_atom_site_refinement_flags
_atom_site_disorder_assembly
_atom_site_disorder_group
W1 W 0.36059(2) 0.12945(2) 0.07608(2) 0.03014(14) Uani 1 1 d . . .
W2 W 0.28538(2) 0.25502(2) 0.07598(2) 0.02901(13) Uani 1 1 d . . .
W3 W 0.15398(2) 0.31649(2) 0.07595(2) 0.03415(14) Uani 1 1 d . . .
W4 W 0.35151(2) -0.01467(2) 0.07576(3) 0.03691(15) Uani 1 1 d . . .
W5 W 0.24928(2) 0.06363(3) 0.15394(2) 0.04040(16) Uani 1 1 d . . .
W6 W 0.17347(3) 0.18974(2) 0.15432(2) 0.04139(17) Uani 1 1 d . . .
P1 P 0.26431(17) 0.06366(17) 0.0000 0.0246(8) Uani 1 2 d S . .
P2 P 0.18074(17) 0.20277(17) 0.0000 0.0238(8) Uani 1 2 d S . .
Mo1 Mo 0.14319(10) -0.03517(10) 0.20288(12) 0.0351(5) Uani 0.50 1 d P . .
Mo2 Mo 0.15886(17) -0.04002(15) 0.1669(2) 0.0723(10) Uani 0.50 1 d P . .
Mo3 Mo 0.06109(10) -0.01474(10) 0.26459(12) 0.0382(5) Uiso 0.50 1 d P . .
O1 O 0.1560(5) 0.3537(5) 0.0000 0.032(3) Uani 1 2 d S . .
O2 O 0.3846(5) -0.0299(5) 0.0000 0.036(3) Uani 1 2 d S . .
O3 O 0.2405(4) 0.2157(5) 0.0000 0.024(2) Uani 1 2 d S . .
O4 O 0.3767(3) 0.0564(3) 0.0705(4) 0.0300(18) Uani 1 1 d . . .
O5 O 0.3130(4) -0.0792(4) 0.0690(4) 0.036(2) Uani 1 1 d . . .
O6 O 0.3037(4) 0.1094(5) 0.0000 0.024(2) Uani 1 2 d S . .
O7 O 0.3104(4) 0.2840(4) 0.0000 0.024(2) Uani 1 2 d S . .
O8 O 0.1503(3) 0.2580(4) 0.1279(4) 0.0318(19) Uani 1 1 d . . .
O9 O 0.2280(3) 0.3042(3) 0.0712(4) 0.0286(18) Uani 1 1 d . . .
O10 O 0.2432(3) 0.2166(3) 0.1279(4) 0.0303(18) Uani 1 1 d . . .
O11 O 0.3970(4) 0.1401(5) 0.0000 0.028(2) Uani 1 2 d S . .
O12 O 0.1507(4) 0.2564(5) 0.0000 0.026(2) Uani 1 2 d S . .
O13 O 0.3063(3) 0.1122(3) 0.1275(4) 0.0290(18) Uani 1 1 d . . .
O14 O 0.3328(3) 0.1985(3) 0.0679(4) 0.0286(18) Uani 1 1 d . . .
O15 O 0.3212(3) 0.2922(4) 0.1258(4) 0.0320(19) Uani 1 1 d . . .
O16 O 0.2990(4) 0.0110(4) 0.1270(4) 0.035(2) Uani 1 1 d . . .
O17 O 0.1567(4) 0.3677(4) 0.1259(5) 0.040(2) Uani 1 1 d . . .
O18 O 0.2307(3) 0.0646(3) 0.0567(4) 0.0298(18) Uani 1 1 d . . .
O19 O 0.1652(3) 0.1732(3) -0.0568(4) 0.0288(18) Uani 1 1 d . . .
O20 O 0.1817(4) 0.2064(4) 0.2295(4) 0.042(2) Uani 1 1 d . . .
O21 O 0.2964(5) 0.0119(4) 0.0000 0.027(2) Uani 1 2 d S . .
O22 O 0.4107(4) 0.1455(4) 0.1258(5) 0.038(2) Uani 1 1 d . . .
O23 O 0.2043(4) 0.1224(4) 0.1581(4) 0.038(2) Uani 1 1 d . . .
O24 O 0.1077(4) 0.1644(4) 0.1568(4) 0.045(3) Uani 1 1 d . . .
O25 O 0.1962(4) 0.0172(4) 0.1567(4) 0.044(2) Uani 1 1 d . . .
O26 O 0.3977(4) -0.0370(4) 0.1253(5) 0.045(3) Uani 1 1 d . . .
O27 O 0.2684(4) 0.0625(4) 0.2290(4) 0.044(2) Uani 1 1 d . . .
O28 O 0.1045(7) -0.0270(6) 0.1160(8) 0.083(5) Uani 1 1 d . . .
O29A O 0.1842(8) -0.0454(8) 0.2616(10) 0.043(5) Uiso 0.50 1 d P . .
O29B O 0.1426(9) -0.0353(9) 0.2494(12) 0.050(5) Uiso 0.50 1 d P . .
O30 O 0.0812(8) -0.0766(8) 0.2188(10) 0.043(5) Uani 0.50 1 d P . .
O31 O 0.1075(7) 0.0303(8) 0.2181(10) 0.040(4) Uani 0.50 1 d P . .
O32 O 0.0866(8) -0.0202(9) 0.3351(9) 0.045(5) Uani 0.50 1 d P . .
O33 O 0.0000 0.0000 0.1752(14) 0.076(8) Uani 1 4 d S . .
O34 O 0.0397(16) -0.007(2) 0.288(2) 0.114 Uiso 0.50 1 d P . .
K1 K 0.2102(3) -0.0528(3) 0.0598(4) 0.0529(18) Uani 0.50 1 d P . .
K2 K 0.1220(4) 0.0732(4) -0.0703(6) 0.082(3) Uani 0.50 1 d P . .
K3 K 0.25672(15) 0.36037(16) 0.18833(18) 0.0546(9) Uani 1 1 d . . .
Na1 Na 0.2761(16) 0.4019(15) 0.0000 0.121(11) Uiso 0.50 2 d SP . .
Na2 Na 0.465(2) 0.220(2) 0.0000 0.151(16) Uiso 0.50 2 d SP . .
Na3 Na 0.4536(17) -0.1154(17) 0.153(2) 0.182(15) Uiso 0.50 1 d P . .
Na4 Na 0.2458(6) 0.5932(6) 0.1741(8) 0.066(4) Uiso 0.50 1 d P . .
O35 O 0.1863(6) 0.3114(5) 0.2651(6) 0.064(3) Uani 1 1 d . . .
O36 O 0.4828(11) 0.0503(11) 0.0000 0.105(8) Uiso 1 2 d S . .
O37 O 0.434(3) 0.250(3) 0.0000 0.14(3) Uiso 0.50 2 d SP . .
O38 O 0.192(4) 0.460(4) -0.030(4) 0.14(3) Uiso 0.25 1 d P . .
O39 O 0.130(4) 0.460(4) 0.0000 0.07(3) Uiso 0.20 2 d SP . .
O40 O 0.266(2) 0.447(2) 0.108(3) 0.098(16) Uiso 0.33 1 d P . .
O41 O 0.0876(13) 0.3488(14) 0.2412(16) 0.085(9) Uiso 0.50 1 d P . .
O42 O 0.514(2) -0.0526(19) 0.135(3) 0.081(13) Uiso 0.33 1 d P . .
O43 O 0.403(2) 0.328(2) 0.0000 0.065(15) Uiso 0.33 2 d SP . .
O44 O 0.3314(19) 0.0025(19) 0.293(2) 0.053(11) Uiso 0.25 1 d P . .
O45 O 0.1179(17) 0.4812(18) -0.100(2) 0.074(11) Uiso 0.33 1 d P . .
O46 O 0.531(2) -0.045(2) 0.174(3) 0.090(15) Uiso 0.33 1 d P . .
O47 O 0.395(2) 0.046(3) 0.236(3) 0.109(18) Uiso 0.33 1 d P . .
O48 O 0.2930(17) -0.0140(17) 0.392(2) 0.032(9) Uiso 0.20 1 d P . .
O49 O 0.311(3) 0.005(3) 0.335(4) 0.11(2) Uiso 0.25 1 d P . .
O50 O 0.0743(17) 0.3104(17) 0.230(2) 0.069(11) Uiso 0.33 1 d P . .
O51 O 0.519(3) 0.222(3) 0.153(3) 0.063(17) Uiso 0.20 1 d P . .
O52 O 0.3526(7) 0.4040(9) 0.1966(9) 0.116(8) Uani 1 1 d . . .
O53 O 0.114(2) 0.398(2) 0.248(3) 0.16(2) Uiso 0.50 1 d P . .

loop_
_atom_site_aniso_label
_atom_site_aniso_U_11
_atom_site_aniso_U_22
_atom_site_aniso_U_33
_atom_site_aniso_U_23
_atom_site_aniso_U_13
_atom_site_aniso_U_12
W1 0.0277(3) 0.0408(3) 0.0220(2) -0.00107(19) -0.00392(18) -0.0071(2)
W2 0.0325(3) 0.0352(3) 0.0193(2) -0.00049(18) -0.00448(18) -0.0086(2)
W3 0.0382(3) 0.0379(3) 0.0264(3) -0.0078(2) -0.0017(2) 0.0020(2)
W4 0.0427(3) 0.0369(3) 0.0311(3) 0.0037(2) -0.0093(2) 0.0019(2)
W5 0.0376(3) 0.0652(4) 0.0184(3) 0.0013(2) 0.0023(2) -0.0085(3)
W6 0.0607(4) 0.0467(3) 0.0168(2) 0.0008(2) 0.0049(2) -0.0176(3)
P1 0.026(2) 0.031(2) 0.0167(19) 0.000 0.000 -0.0039(16)
P2 0.026(2) 0.030(2) 0.0160(19) 0.000 0.000 -0.0047(16)
Mo1 0.0341(12) 0.0420(13) 0.0291(13) -0.0040(10) 0.0050(10) -0.0022(9)
Mo2 0.083(3) 0.056(2) 0.078(3) -0.0049(19) 0.020(2) -0.0020(18)
O1 0.023(6) 0.035(7) 0.039(7) 0.000 0.000 0.002(5)
O2 0.030(7) 0.035(7) 0.044(8) 0.000 0.000 -0.001(5)
O3 0.023(5) 0.031(6) 0.017(5) 0.000 0.000 -0.006(4)
O4 0.031(4) 0.029(4) 0.030(5) 0.004(4) -0.002(4) -0.004(3)
O5 0.044(5) 0.030(5) 0.033(5) 0.001(4) -0.001(4) -0.003(4)
O6 0.024(6) 0.029(6) 0.020(5) 0.000 0.000 -0.007(5)
O7 0.028(6) 0.018(5) 0.025(6) 0.000 0.000 -0.009(4)
O8 0.025(4) 0.049(5) 0.021(4) -0.007(4) 0.007(3) -0.002(4)
O9 0.025(4) 0.030(4) 0.030(5) -0.005(3) 0.002(3) 0.000(3)
O10 0.030(4) 0.038(5) 0.023(4) 0.001(4) 0.001(3) -0.006(4)
O11 0.021(6) 0.035(6) 0.028(6) 0.000 0.000 0.003(5)
O12 0.023(6) 0.031(6) 0.022(6) 0.000 0.000 0.003(5)
O13 0.032(4) 0.034(5) 0.021(4) 0.002(3) -0.002(3) -0.006(3)
O14 0.029(4) 0.029(4) 0.028(4) -0.002(3) -0.003(3) -0.009(3)
O15 0.031(4) 0.037(5) 0.028(5) -0.004(4) -0.006(4) 0.000(4)
O16 0.044(5) 0.040(5) 0.020(4) 0.004(4) -0.005(4) -0.013(4)
O17 0.039(5) 0.042(5) 0.037(5) -0.018(4) -0.004(4) 0.011(4)
O18 0.035(5) 0.038(5) 0.017(4) -0.001(3) 0.004(3) 0.001(4)
O19 0.037(5) 0.034(4) 0.016(4) -0.002(3) -0.001(3) -0.006(4)
O20 0.055(6) 0.050(6) 0.021(5) -0.004(4) 0.004(4) -0.007(5)
O21 0.031(6) 0.022(6) 0.027(6) 0.000 0.000 -0.002(5)
O22 0.035(5) 0.040(5) 0.038(5) -0.001(4) -0.008(4) -0.006(4)
O23 0.048(6) 0.051(6) 0.017(4) 0.004(4) 0.005(4) -0.007(4)
O24 0.052(6) 0.063(7) 0.021(5) 0.001(4) 0.008(4) -0.018(5)
O25 0.047(6) 0.061(7) 0.025(5) 0.002(4) 0.008(4) -0.014(5)
O26 0.060(6) 0.031(5) 0.045(6) 0.006(4) -0.021(5) 0.000(4)
O27 0.047(6) 0.065(7) 0.020(5) 0.006(4) 0.001(4) -0.005(5)
O28 0.092(11) 0.066(9) 0.091(12) 0.002(8) -0.034(9) -0.008(7)
O30 0.038(10) 0.049(12) 0.043(12) -0.015(9) -0.008(9) 0.001(9)
O31 0.023(9) 0.048(11) 0.048(12) 0.009(9) 0.005(8) 0.004(8)
O32 0.046(12) 0.060(13) 0.028(10) 0.005(9) 0.008(9) 0.001(10)
O33 0.079(12) 0.079(12) 0.070(19) 0.000 0.000 0.000
K1 0.057(4) 0.032(3) 0.070(5) 0.000(3) -0.011(4) -0.008(3)
K2 0.073(6) 0.068(6) 0.106(8) -0.019(5) -0.025(6) 0.005(5)
K3 0.054(2) 0.065(2) 0.0443(19) -0.0186(17) -0.0008(16) -0.0028(17)
O35 0.081(9) 0.073(8) 0.038(6) -0.006(6) -0.016(6) -0.024(7)
O52 0.088(12) 0.18(2) 0.081(12) -0.017(12) 0.005(10) -0.078(13)

loop_
_atom_type_symbol
_atom_type_description
_atom_type_scat_dispersion_real
_atom_type_scat_dispersion_imag
_atom_type_scat_source
O O 0.0106 0.0060 'International Tables Vol C Tables 4.2.6.8 and 6.1.1.4'
Mo Mo -1.6832 0.6857 'International Tables Vol C Tables 4.2.6.8 and 6.1.1.4'
W W -0.8490 6.8722 'International Tables Vol C Tables 4.2.6.8 and 6.1.1.4'
K K 0.2009 0.2494 'International Tables Vol C Tables 4.2.6.8 and 6.1.1.4'
P P 0.1023 0.0942 'International Tables Vol C Tables 4.2.6.8 and 6.1.1.4'
Na Na 0.0362 0.0249 'International Tables Vol C Tables 4.2.6.8 and 6.1.1.4'
H H 0.0000 0.0000 'International Tables Vol C Tables 4.2.6.8 and 6.1.1.4'

loop_
_geom_angle_atom_site_label_1
_geom_angle_atom_site_label_2
_geom_angle_atom_site_label_3
_geom_angle
_geom_angle_site_symmetry_1
_geom_angle_site_symmetry_3
_geom_angle_publ_flag
O22 W1 O13 103.3(4) . . ?
O22 W1 O14 96.7(4) . . ?
O13 W1 O14 89.9(4) . . ?
O22 W1 O4 96.4(4) . . ?
O13 W1 O4 88.1(4) . . ?
O14 W1 O4 166.9(4) . . ?
O22 W1 O11 98.8(4) . . ?
O13 W1 O11 157.9(4) . . ?
O14 W1 O11 88.2(4) . . ?
O4 W1 O11 88.8(4) . . ?
O22 W1 O6 171.6(4) . . ?
O13 W1 O6 84.9(3) . . ?
O14 W1 O6 84.4(4) . . ?
O4 W1 O6 82.5(4) . . ?
O11 W1 O6 73.0(4) . . ?
O15 W2 O10 102.4(4) . . ?
O15 W2 O14 98.1(4) . . ?
O10 W2 O14 91.5(4) . . ?
O15 W2 O7 99.2(4) . . ?
O10 W2 O7 157.9(4) . . ?
O14 W2 O7 90.0(4) . . ?
O15 W2 O9 94.6(4) . . ?
O10 W2 O9 86.3(4) . . ?
O14 W2 O9 167.3(3) . . ?
O7 W2 O9 87.4(4) . . ?
O15 W2 O3 171.4(4) . . ?
O10 W2 O3 85.4(3) . . ?
O14 W2 O3 85.2(4) . . ?
O7 W2 O3 72.8(3) . . ?
O9 W2 O3 82.2(4) . . ?
O15 W2 K3 44.2(3) . . ?
O10 W2 K3 82.1(3) . . ?
O14 W2 K3 137.7(3) . . ?
O7 W2 K3 111.0(3) . . ?
O9 W2 K3 54.3(3) . . ?
O3 W2 K3 135.2(3) . . ?
O17 W3 O8 102.9(5) . . ?
O17 W3 O1 100.0(5) . . ?
O8 W3 O1 157.1(4) . . ?
O17 W3 O5 97.3(4) . 3 ?
O8 W3 O5 87.8(4) . 3 ?
O1 W3 O5 88.9(5) . 3 ?
O17 W3 O9 96.9(4) . . ?
O8 W3 O9 87.3(4) . . ?
O1 W3 O9 90.4(4) . . ?
O5 W3 O9 165.6(4) 3 . ?
O17 W3 O12 172.6(4) . . ?
O8 W3 O12 84.5(3) . . ?
O1 W3 O12 72.6(4) . . ?
O5 W3 O12 82.7(4) 3 . ?
O9 W3 O12 83.4(4) . . ?
O17 W3 K1 129.9(4) . 3 ?
O8 W3 K1 56.6(3) . 3 ?
O1 W3 K1 107.2(4) . 3 ?
O5 W3 K1 43.6(3) 3 3 ?
O9 W3 K1 123.5(3) . 3 ?
O12 W3 K1 54.3(3) . 3 ?
O17 W3 K3 47.5(3) . . ?
O8 W3 K3 82.9(3) . . ?
O1 W3 K3 113.6(4) . . ?
O5 W3 K3 139.4(3) 3 . ?
O9 W3 K3 53.0(3) . . ?
O12 W3 K3 135.0(3) . . ?
K1 W3 K3 138.95(15) 3 . ?
O26 W4 O16 103.6(5) . . ?
O26 W4 O2 100.3(5) . . ?
O16 W4 O2 156.2(4) . . ?
O26 W4 O5 96.7(4) . . ?
O16 W4 O5 88.8(4) . . ?
O2 W4 O5 89.1(5) . . ?
O26 W4 O4 97.0(4) . . ?
O16 W4 O4 86.8(4) . . ?
O2 W4 O4 89.6(5) . . ?
O5 W4 O4 166.2(4) . . ?
O26 W4 O21 172.9(5) . . ?
O16 W4 O21 83.6(4) . . ?
O2 W4 O21 72.6(4) . . ?
O5 W4 O21 83.3(4) . . ?
O4 W4 O21 83.2(4) . . ?
O26 W4 K1 129.7(4) . . ?
O16 W4 K1 57.1(3) . . ?
O2 W4 K1 107.0(4) . . ?
O5 W4 K1 43.9(3) . . ?
O4 W4 K1 124.0(3) . . ?
O21 W4 K1 54.2(3) . . ?
O27 W5 O25 99.8(5) . . ?
O27 W5 O23 98.1(5) . . ?
O25 W5 O23 93.6(5) . . ?
O27 W5 O16 95.4(5) . . ?
O25 W5 O16 92.7(4) . . ?
O23 W5 O16 164.0(4) . . ?
O27 W5 O13 94.7(4) . . ?
O25 W5 O13 165.1(4) . . ?
O23 W5 O13 87.9(4) . . ?
O16 W5 O13 82.3(4) . . ?
O27 W5 O18 176.1(4) . . ?
O25 W5 O18 82.9(4) . . ?
O23 W5 O18 84.6(4) . . ?
O16 W5 O18 81.6(3) . . ?
O13 W5 O18 82.5(3) . . ?
O27 W5 K2 135.9(4) . 10 ?
O25 W5 K2 53.5(4) . 10 ?
O23 W5 K2 56.2(3) . 10 ?
O16 W5 K2 117.7(3) . 10 ?
O13 W5 K2 116.8(3) . 10 ?
O18 W5 K2 48.1(3) . 10 ?
O27 W5 K1 126.0(4) . . ?
O25 W5 K1 45.4(3) . . ?
O23 W5 K1 119.6(3) . . ?
O16 W5 K1 57.2(3) . . ?
O13 W5 K1 121.8(3) . . ?
O18 W5 K1 54.2(3) . . ?
K2 W5 K1 63.4(2) 10 . ?
O27 W5 K3 35.4(4) . 13 ?
O25 W5 K3 105.3(3) . 13 ?
O23 W5 K3 63.0(3) . 13 ?
O16 W5 K3 129.0(3) . 13 ?
O13 W5 K3 88.6(3) . 13 ?
O18 W5 K3 146.7(2) . 13 ?
K2 W5 K3 111.15(19) 10 13 ?
K1 W5 K3 148.87(14) . 13 ?
O20 W6 O24 100.1(5) . . ?
O20 W6 O23 97.6(5) . . ?
O24 W6 O23 93.5(5) . . ?
O20 W6 O8 95.8(4) . . ?
O24 W6 O8 92.7(5) . . ?
O23 W6 O8 164.0(4) . . ?
O20 W6 O10 94.8(4) . . ?
O24 W6 O10 164.9(4) . . ?
O23 W6 O10 87.4(4) . . ?
O8 W6 O10 82.9(4) . . ?
O20 W6 O19 176.3(4) . 10 ?
O24 W6 O19 82.5(4) . 10 ?
O23 W6 O19 84.7(4) . 10 ?
O8 W6 O19 81.5(3) . 10 ?
O10 W6 O19 82.5(3) . 10 ?
O20 W6 K2 135.6(4) . 10 ?
O24 W6 K2 53.2(4) . 10 ?
O23 W6 K2 56.2(3) . 10 ?
O8 W6 K2 117.7(3) . 10 ?
O10 W6 K2 116.5(3) . 10 ?
O19 W6 K2 48.1(3) 10 10 ?
O20 W6 K1 126.7(4) . 3 ?
O24 W6 K1 45.6(4) . 3 ?
O23 W6 K1 119.5(3) . 3 ?
O8 W6 K1 57.1(3) . 3 ?
O10 W6 K1 121.7(3) . 3 ?
O19 W6 K1 53.7(3) 10 3 ?
K2 W6 K1 63.3(2) 10 3 ?
O20 W6 K3 38.2(4) . 13 ?
O24 W6 K3 105.6(3) . 13 ?
O23 W6 K3 59.8(3) . 13 ?
O8 W6 K3 132.0(3) . 13 ?
O10 W6 K3 87.9(3) . 13 ?
O19 W6 K3 143.6(2) 10 13 ?
K2 W6 K3 108.59(18) 10 13 ?
K1 W6 K3 150.25(14) 3 13 ?
O18 P1 O18 110.6(7) 10 . ?
O18 P1 O6 111.1(4) 10 . ?
O18 P1 O6 111.1(4) . . ?
O18 P1 O21 108.2(4) 10 . ?
O18 P1 O21 108.2(4) . . ?
O6 P1 O21 107.4(7) . . ?
O18 P1 K1 95.4(4) 10 . ?
O18 P1 K1 59.1(4) . . ?
O6 P1 K1 153.3(3) . . ?
O21 P1 K1 59.3(4) . . ?
O18 P1 K1 59.1(4) 10 10 ?
O18 P1 K1 95.4(4) . 10 ?
O6 P1 K1 153.3(3) . 10 ?
O21 P1 K1 59.3(4) . 10 ?
K1 P1 K1 43.5(3) . 10 ?
O19 P2 O19 111.1(7) . 10 ?
O19 P2 O3 111.3(4) . . ?
O19 P2 O3 111.3(4) 10 . ?
O19 P2 O12 107.9(4) . . ?
O19 P2 O12 107.9(4) 10 . ?
O3 P2 O12 107.1(6) . . ?
O19 P2 K1 58.5(4) . 12 ?
O19 P2 K1 95.1(4) 10 12 ?
O3 P2 K1 153.5(3) . 12 ?
O12 P2 K1 60.0(4) . 12 ?
O19 P2 K1 95.1(4) . 3 ?
O19 P2 K1 58.5(4) 10 3 ?
O3 P2 K1 153.5(3) . 3 ?
O12 P2 K1 60.0(4) . 3 ?
K1 P2 K1 43.6(3) 12 3 ?
Mo2 Mo1 O29B 152.8(14) . . ?
Mo2 Mo1 O29A 112.0(8) . . ?
O29B Mo1 O29A 40.8(15) . . ?
Mo2 Mo1 O31 118.9(7) . . ?
O29B Mo1 O31 79.8(15) . . ?
O29A Mo1 O31 107.3(10) . . ?
Mo2 Mo1 O30 116.7(7) . . ?
O29B Mo1 O30 78.8(15) . . ?
O29A Mo1 O30 106.7(10) . . ?
O31 Mo1 O30 93.2(8) . . ?
Mo2 Mo1 O28 55.9(6) . . ?
O29B Mo1 O28 151.2(14) . . ?
O29A Mo1 O28 167.9(9) . . ?
O31 Mo1 O28 81.5(8) . . ?
O30 Mo1 O28 80.6(8) . . ?
Mo2 Mo1 O25 52.4(4) . . ?
O29B Mo1 O25 118.8(13) . . ?
O29A Mo1 O25 93.7(8) . . ?
O31 Mo1 O25 80.8(6) . . ?
O30 Mo1 O25 159.6(7) . . ?
O28 Mo1 O25 79.3(5) . . ?
Mo2 Mo1 O24 50.3(4) . 4 ?
O29B Mo1 O24 117.6(14) . 4 ?
O29A Mo1 O24 93.8(8) . 4 ?
O31 Mo1 O24 158.9(7) . 4 ?
O30 Mo1 O24 79.7(7) . 4 ?
O28 Mo1 O24 77.8(5) . 4 ?
O25 Mo1 O24 98.9(4) . 4 ?
Mo2 Mo1 Mo3 149.9(4) . . ?
O29B Mo1 Mo3 57.2(13) . . ?
O29A Mo1 Mo3 98.0(7) . . ?
O31 Mo1 Mo3 49.0(6) . . ?
O30 Mo1 Mo3 49.0(6) . . ?
O28 Mo1 Mo3 94.0(5) . . ?
O25 Mo1 Mo3 129.7(3) . . ?
O24 Mo1 Mo3 128.6(3) 4 . ?
Mo2 Mo1 K1 1.9(3) . . ?
O29B Mo1 K1 151.3(13) . . ?
O29A Mo1 K1 110.5(7) . . ?
O31 Mo1 K1 118.9(6) . . ?
O30 Mo1 K1 118.5(6) . . ?
O28 Mo1 K1 57.5(5) . . ?
O25 Mo1 K1 51.0(3) . . ?
O24 Mo1 K1 51.1(3) 4 . ?
Mo3 Mo1 K1 151.48(17) . . ?
Mo2 Mo1 K2 61.4(3) . 10 ?
O29B Mo1 K2 135.9(13) . 10 ?
O29A Mo1 K2 137.7(7) . 10 ?
O31 Mo1 K2 57.9(6) . 10 ?
O30 Mo1 K2 113.2(7) . 10 ?
O28 Mo1 K2 40.4(4) . 10 ?
O25 Mo1 K2 47.4(3) . 10 ?
O24 Mo1 K2 106.5(3) 4 10 ?
Mo3 Mo1 K2 97.45(17) . 10 ?
K1 Mo1 K2 61.67(19) . 10 ?
Mo2 Mo1 K2 59.4(4) . 11 ?
O29B Mo1 K2 134.8(13) . 11 ?
O29A Mo1 K2 137.4(7) . 11 ?
O31 Mo1 K2 112.8(6) . 11 ?
O30 Mo1 K2 58.0(6) . 11 ?
O28 Mo1 K2 38.8(4) . 11 ?
O25 Mo1 K2 106.3(3) . 11 ?
O24 Mo1 K2 46.8(3) 4 11 ?
Mo3 Mo1 K2 97.34(17) . 11 ?
K1 Mo1 K2 61.31(19) . 11 ?
K2 Mo1 K2 78.6(3) 10 11 ?
Mo1 Mo2 O24 106.5(5) . 4 ?
Mo1 Mo2 O25 103.8(5) . . ?
O24 Mo2 O25 139.6(6) 4 . ?
Mo1 Mo2 O28 100.0(7) . . ?
O24 Mo2 O28 99.6(6) 4 . ?
O25 Mo2 O28 100.7(6) . . ?
Mo1 Mo2 O29B 14.5(8) . . ?
O24 Mo2 O29B 101.8(8) 4 . ?
O25 Mo2 O29B 101.0(8) . . ?
O28 Mo2 O29B 114.5(10) . . ?
Mo1 Mo2 O29A 45.6(6) . . ?
O24 Mo2 O29A 91.9(7) 4 . ?
O25 Mo2 O29A 90.7(7) . . ?
O28 Mo2 O29A 145.6(9) . . ?
O29B Mo2 O29A 31.2(9) . . ?
Mo1 Mo2 O30 44.4(5) . . ?
O24 Mo2 O30 75.4(6) 4 . ?
O25 Mo2 O30 143.9(6) . . ?
O28 Mo2 O30 74.7(8) . . ?
O29B Mo2 O30 52.9(9) . . ?
O29A Mo2 O30 77.1(7) . . ?
Mo1 Mo2 O31 42.8(5) . . ?
O24 Mo2 O31 144.3(6) 4 . ?
O25 Mo2 O31 75.1(6) . . ?
O28 Mo2 O31 75.0(8) . . ?
O29B Mo2 O31 53.0(9) . . ?
O29A Mo2 O31 76.9(8) . . ?
O30 Mo2 O31 69.1(6) . . ?
Mo1 Mo2 K1 177.5(5) . . ?
O24 Mo2 K1 74.5(4) 4 . ?
O25 Mo2 K1 74.2(4) . . ?
O28 Mo2 K1 82.0(7) . . ?
O29B Mo2 K1 163.5(8) . . ?
O29A Mo2 K1 132.3(6) . . ?
O30 Mo2 K1 137.9(5) . . ?
O31 Mo2 K1 137.1(5) . . ?
Mo1 Mo2 K2 108.6(4) . 11 ?
O24 Mo2 K2 54.2(4) 4 11 ?
O25 Mo2 K2 136.0(4) . 11 ?
O28 Mo2 K2 45.4(5) . 11 ?
O29B Mo2 K2 117.4(8) . 11 ?
O29A Mo2 K2 133.3(6) . 11 ?
O30 Mo2 K2 64.7(5) . 11 ?
O31 Mo2 K2 110.8(5) . 11 ?
K1 Mo2 K2 73.9(2) . 11 ?
Mo1 Mo2 K2 106.4(4) . 10 ?
O24 Mo2 K2 136.1(4) 4 10 ?
O25 Mo2 K2 54.4(4) . 10 ?
O28 Mo2 K2 46.4(5) . 10 ?
O29B Mo2 K2 116.6(8) . 10 ?
O29A Mo2 K2 132.0(6) . 10 ?
O30 Mo2 K2 110.7(5) . 10 ?
O31 Mo2 K2 63.9(5) . 10 ?
K1 Mo2 K2 74.0(3) . 10 ?
K2 Mo2 K2 88.0(4) 11 10 ?
O34 Mo3 O32 72(3) . . ?
O34 Mo3 O34 44(4) . 4 ?
O32 Mo3 O34 94.7(15) . 4 ?
O34 Mo3 O31 128(4) . . ?
O32 Mo3 O31 107.0(10) . . ?
O34 Mo3 O31 152.8(15) 4 . ?
O34 Mo3 O30 138(4) . . ?
O32 Mo3 O30 107.7(10) . . ?
O34 Mo3 O30 96.0(14) 4 . ?
O31 Mo3 O30 92.9(9) . . ?
O34 Mo3 O34 34(4) . 3 ?
O32 Mo3 O34 95.4(15) . 3 ?
O34 Mo3 O34 63(2) 4 3 ?
O31 Mo3 O34 98.2(14) . 3 ?
O30 Mo3 O34 150.1(14) . 3 ?
O34 Mo3 O29B 148(3) . . ?
O32 Mo3 O29B 75.5(10) . . ?
O34 Mo3 O29B 145.8(14) 4 . ?
O31 Mo3 O29B 58.5(8) . . ?
O30 Mo3 O29B 58.0(9) . . ?
O34 Mo3 O29B 149.4(14) 3 . ?
O34 Mo3 Mo3 53(4) . 3 ?
O32 Mo3 Mo3 105.8(8) . 3 ?
O34 Mo3 Mo3 79.2(13) 4 3 ?
O31 Mo3 Mo3 79.2(6) . 3 ?
O30 Mo3 Mo3 146.4(6) . 3 ?
O34 Mo3 Mo3 19.7(12) 3 3 ?
O29B Mo3 Mo3 134.9(6) . 3 ?
O34 Mo3 Mo3 62(4) . 4 ?
O32 Mo3 Mo3 106.7(7) . 4 ?
O34 Mo3 Mo3 18.9(13) 4 4 ?
O31 Mo3 Mo3 146.2(6) . 4 ?
O30 Mo3 Mo3 78.5(6) . 4 ?
O34 Mo3 Mo3 76.8(12) 3 4 ?
O29B Mo3 Mo3 133.7(6) . 4 ?
Mo3 Mo3 Mo3 90.0 3 4 ?
O34 Mo3 Mo1 170(3) . . ?
O32 Mo3 Mo1 98.7(7) . . ?
O34 Mo3 Mo1 144.7(13) 4 . ?
O31 Mo3 Mo1 48.8(6) . . ?
O30 Mo3 Mo1 48.8(6) . . ?
O34 Mo3 Mo1 146.7(12) 3 . ?
O29B Mo3 Mo1 23.2(7) . . ?
Mo3 Mo3 Mo1 127.15(14) 3 . ?
Mo3 Mo3 Mo1 126.54(14) 4 . ?
W3 O1 W3 120.4(7) 10 . ?
W4 O2 W4 121.4(7) 10 . ?
P2 O3 W2 126.2(3) . 10 ?
P2 O3 W2 126.2(3) . . ?
W2 O3 W2 94.9(4) 10 . ?
W1 O4 W4 147.4(5) . . ?
W3 O5 W4 145.4(6) 4 . ?
W3 O5 K1 107.3(4) 4 . ?
W4 O5 K1 106.7(4) . . ?
P1 O6 W1 126.1(4) . 10 ?
P1 O6 W1 126.1(4) . . ?
W1 O6 W1 94.5(4) 10 . ?
W2 O7 W2 119.1(5) 10 . ?
W3 O8 W6 152.0(5) . . ?
W3 O8 K1 93.5(4) . 3 ?
W6 O8 K1 91.9(3) . 3 ?
W3 O9 W2 148.3(5) . . ?
W3 O9 K3 96.6(3) . . ?
W2 O9 K3 94.4(3) . . ?
W2 O10 W6 151.9(5) . . ?
W1 O11 W1 119.6(6) 10 . ?
W1 O11 Na2 114.8(5) 10 . ?
W1 O11 Na2 114.8(5) . . ?
P2 O12 W3 125.0(3) . 10 ?
P2 O12 W3 125.0(3) . . ?
W3 O12 W3 94.5(4) 10 . ?
P2 O12 K1 93.6(5) . 12 ?
W3 O12 K1 88.7(3) 10 12 ?
W3 O12 K1 127.3(4) . 12 ?
P2 O12 K1 93.6(5) . 3 ?
W3 O12 K1 127.3(4) 10 3 ?
W3 O12 K1 88.7(3) . 3 ?
K1 O12 K1 50.7(4) 12 3 ?
W1 O13 W5 151.1(5) . . ?
W2 O14 W1 159.0(5) . . ?
W2 O15 Na4 116.1(5) . 3_655 ?
W2 O15 K3 110.3(4) . . ?
Na4 O15 K3 124.4(5) 3_655 . ?
W4 O16 W5 153.6(5) . . ?
W4 O16 K1 93.2(4) . . ?
W5 O16 K1 91.7(4) . . ?
W3 O17 Na3 143.8(11) . 3 ?
W3 O17 K3 106.8(4) . . ?
Na3 O17 K3 108.3(10) 3 . ?
P1 O18 W5 132.7(5) . . ?
P1 O18 K2 130.7(5) . 10 ?
W5 O18 K2 96.5(4) . 10 ?
P1 O18 K1 95.8(5) . . ?
W5 O18 K1 90.3(3) . . ?
K2 O18 K1 84.5(4) 10 . ?
P2 O19 W6 133.1(5) . 10 ?
P2 O19 K2 130.4(5) . . ?
W6 O19 K2 96.4(4) 10 . ?
P2 O19 K1 96.4(5) . 12 ?
W6 O19 K1 90.6(3) 10 12 ?
K2 O19 K1 84.7(4) . 12 ?
W6 O20 K3 120.7(5) . 13 ?
P1 O21 W4 125.4(4) . 10 ?
P1 O21 W4 125.4(4) . . ?
W4 O21 W4 93.3(4) 10 . ?
P1 O21 K1 94.7(5) . . ?
W4 O21 K1 126.6(4) 10 . ?
W4 O21 K1 88.4(3) . . ?
P1 O21 K1 94.7(5) . 10 ?
W4 O21 K1 88.4(3) 10 10 ?
W4 O21 K1 126.6(4) . 10 ?
K1 O21 K1 50.8(4) . 10 ?
W1 O22 Na4 115.5(6) . 3_655 ?
W5 O23 W6 166.2(6) . . ?
W5 O23 K2 93.5(4) . 10 ?
W6 O23 K2 93.4(4) . 10 ?
Mo2 O24 W6 162.8(8) 3 . ?
Mo2 O24 Mo1 23.1(2) 3 3 ?
W6 O24 Mo1 153.8(6) . 3 ?
Mo2 O24 K1 68.6(4) 3 3 ?
W6 O24 K1 107.1(4) . 3 ?
Mo1 O24 K1 91.7(4) 3 3 ?
Mo2 O24 K2 97.8(5) 3 10 ?
W6 O24 K2 98.4(5) . 10 ?
Mo1 O24 K2 101.6(4) 3 10 ?
K1 O24 K2 84.7(4) 3 10 ?
Mo2 O25 W5 163.5(8) . . ?
Mo2 O25 Mo1 23.7(2) . . ?
W5 O25 Mo1 153.8(6) . . ?
Mo2 O25 K1 68.5(4) . . ?
W5 O25 K1 107.4(4) . . ?
Mo1 O25 K1 92.2(4) . . ?
Mo2 O25 K2 97.6(5) . 10 ?
W5 O25 K2 98.0(5) . 10 ?
Mo1 O25 K2 101.1(4) . 10 ?
K1 O25 K2 84.8(4) . 10 ?
W4 O26 Na3 144.2(11) . . ?
W5 O27 K3 123.5(5) . 13 ?
Mo2 O28 Mo1 24.1(3) . . ?
Mo2 O28 K2 106.6(7) . 11 ?
Mo1 O28 K2 111.7(7) . 11 ?
Mo2 O28 K2 105.5(7) . 10 ?
Mo1 O28 K2 109.4(6) . 10 ?
K2 O28 K2 136.8(8) 11 10 ?
Mo2 O28 K1 61.8(6) . . ?
Mo1 O28 K1 85.9(5) . . ?
K2 O28 K1 85.4(5) 11 . ?
K2 O28 K1 84.9(5) 10 . ?
O29B O29A Mo1 36.3(15) . . ?
O29B O29A Mo2 58.6(16) . . ?
Mo1 O29A Mo2 22.4(3) . . ?
O29B O29A Na4 153(2) . 13 ?
Mo1 O29A Na4 157.4(12) . 13 ?
Mo2 O29A Na4 139.1(10) . 13 ?
Mo1 O29B O29A 103(2) . . ?
Mo1 O29B Mo2 12.7(7) . . ?
O29A O29B Mo2 90.2(19) . . ?
Mo1 O29B Mo3 99.6(16) . . ?
O29A O29B Mo3 158(2) . . ?
Mo2 O29B Mo3 112.3(12) . . ?
O31 O30 Mo1 168.8(17) 4 . ?
O31 O30 Mo3 101.6(13) 4 . ?
Mo1 O30 Mo3 82.2(8) . . ?
O31 O30 Mo2 151.5(15) 4 . ?
Mo1 O30 Mo2 18.8(3) . . ?
Mo3 O30 Mo2 98.2(8) . . ?
O30 O31 Mo1 170.2(17) 3 . ?
O30 O31 Mo3 100.6(12) 3 . ?
Mo1 O31 Mo3 82.3(8) . . ?
O30 O31 Mo2 153.4(15) 3 . ?
Mo1 O31 Mo2 18.3(2) . . ?
Mo3 O31 Mo2 97.5(8) . . ?
O34 O32 Mo3 26.9(16) . . ?
Mo3 O34 O34 129(5) . 3 ?
Mo3 O34 O34 115(5) . 4 ?
O34 O34 O34 90.000(13) 3 4 ?
Mo3 O34 O32 81(3) . . ?
O34 O34 O32 127(3) 3 . ?
O34 O34 O32 118(4) 4 . ?
Mo3 O34 Mo3 108(4) . 3 ?
O34 O34 Mo3 22(2) 3 3 ?
O34 O34 Mo3 105(2) 4 3 ?
O32 O34 Mo3 127(3) . 3 ?
Mo3 O34 Mo3 98(4) . 4 ?
O34 O34 Mo3 99(2) 3 4 ?
O34 O34 Mo3 17.2(18) 4 4 ?
O32 O34 Mo3 121(3) . 4 ?
Mo3 O34 Mo3 109.1(19) 3 4 ?
K1 K1 Mo2 150.01(19) 10 . ?
K1 K1 O5 94.2(3) 10 . ?
Mo2 K1 O5 115.7(4) . . ?
K1 K1 O25 139.3(3) 10 . ?
Mo2 K1 O25 37.2(2) . . ?
O5 K1 O25 103.1(4) . . ?
K1 K1 O24 139.3(3) 10 4 ?
Mo2 K1 O24 37.0(2) . 4 ?
O5 K1 O24 102.9(4) . 4 ?
O25 K1 O24 72.0(4) . 4 ?
K1 K1 O19 88.8(2) 10 11 ?
Mo2 K1 O19 89.0(3) . 11 ?
O5 K1 O19 93.9(3) . 11 ?
O25 K1 O19 125.7(4) . 11 ?
O24 K1 O19 53.9(3) 4 11 ?
K1 K1 O28 113.9(3) 10 . ?
Mo2 K1 O28 36.1(3) . . ?
O5 K1 O28 151.9(5) . . ?
O25 K1 O28 56.0(4) . . ?
O24 K1 O28 55.3(4) 4 . ?
O19 K1 O28 86.4(4) 11 . ?
K1 K1 O18 88.7(2) 10 . ?
Mo2 K1 O18 89.0(3) . . ?
O5 K1 O18 94.6(3) . . ?
O25 K1 O18 53.8(3) . . ?
O24 K1 O18 125.5(4) 4 . ?
O19 K1 O18 171.3(4) 11 . ?
O28 K1 O18 87.0(4) . . ?
K1 K1 O21 64.58(18) 10 . ?
Mo2 K1 O21 131.0(3) . . ?
O5 K1 O21 57.9(3) . . ?
O25 K1 O21 94.1(3) . . ?
O24 K1 O21 154.0(4) 4 . ?
O19 K1 O21 137.1(4) 11 . ?
O28 K1 O21 134.2(4) . . ?
O18 K1 O21 48.1(3) . . ?
K1 K1 O12 64.67(18) 10 11 ?
Mo2 K1 O12 131.0(3) . 11 ?
O5 K1 O12 57.1(3) . 11 ?
O25 K1 O12 153.7(4) . 11 ?
O24 K1 O12 94.4(3) 4 11 ?
O19 K1 O12 48.3(3) 11 11 ?
O28 K1 O12 133.9(4) . 11 ?
O18 K1 O12 136.9(4) . 11 ?
O21 K1 O12 89.0(4) . 11 ?
K1 K1 O8 118.3(2) 10 4 ?
Mo2 K1 O8 82.7(3) . 4 ?
O5 K1 O8 52.7(3) . 4 ?
O25 K1 O8 101.3(4) . 4 ?
O24 K1 O8 53.7(3) 4 4 ?
O19 K1 O8 51.7(3) 11 4 ?
O28 K1 O8 108.9(4) . 4 ?
O18 K1 O8 136.3(3) . 4 ?
O21 K1 O8 110.6(4) . 4 ?
O12 K1 O8 53.6(2) 11 4 ?
K1 K1 O16 117.8(2) 10 . ?
Mo2 K1 O16 83.2(3) . . ?
O5 K1 O16 53.1(3) . . ?
O25 K1 O16 53.8(3) . . ?
O24 K1 O16 101.9(4) 4 . ?
O19 K1 O16 136.5(4) 11 . ?
O28 K1 O16 109.7(4) . . ?
O18 K1 O16 51.6(3) . . ?
O21 K1 O16 53.2(2) . . ?
O12 K1 O16 110.2(4) 11 . ?
O8 K1 O16 84.8(3) 4 . ?
O28 K2 O28 89.7(8) 12 10 ?
O28 K2 O19 96.9(5) 12 . ?
O28 K2 O19 160.1(6) 10 . ?
O28 K2 O18 159.7(6) 12 10 ?
O28 K2 O18 97.2(5) 10 10 ?
O19 K2 O18 70.7(4) . 10 ?
O28 K2 O24 56.0(4) 12 10 ?
O28 K2 O24 117.6(6) 10 10 ?
O19 K2 O24 53.9(3) . 10 ?
O18 K2 O24 104.2(5) 10 10 ?
O28 K2 O25 117.5(6) 12 10 ?
O28 K2 O25 56.2(4) 10 10 ?
O19 K2 O25 104.4(5) . 10 ?
O18 K2 O25 53.9(3) 10 10 ?
O24 K2 O25 92.8(5) 10 10 ?
O28 K2 K2 111.4(5) 12 10 ?
O28 K2 K2 111.1(4) 10 10 ?
O19 K2 K2 83.9(3) . 10 ?
O18 K2 K2 83.9(3) 10 10 ?
O24 K2 K2 128.8(3) 10 10 ?
O25 K2 K2 128.5(3) 10 10 ?
O28 K2 O23 104.8(5) 12 10 ?
O28 K2 O23 104.9(5) 10 10 ?
O19 K2 O23 55.3(3) . 10 ?
O18 K2 O23 55.1(3) 10 10 ?
O24 K2 O23 52.0(4) 10 10 ?
O25 K2 O23 52.0(3) 10 10 ?
K2 K2 O23 128.1(2) 10 10 ?
O28 K2 Mo2 28.0(3) 12 12 ?
O28 K2 Mo2 104.4(5) 10 12 ?
O19 K2 Mo2 75.1(3) . 12 ?
O18 K2 Mo2 132.0(5) 10 12 ?
O24 K2 Mo2 28.0(2) 10 12 ?
O25 K2 Mo2 106.0(4) 10 12 ?
K2 K2 Mo2 124.9(2) 10 12 ?
O23 K2 Mo2 77.9(3) 10 12 ?
O28 K2 Mo2 104.2(5) 12 10 ?
O28 K2 Mo2 28.1(3) 10 10 ?
O19 K2 Mo2 132.3(5) . 10 ?
O18 K2 Mo2 75.4(3) 10 10 ?
O24 K2 Mo2 106.0(4) 10 10 ?
O25 K2 Mo2 28.1(2) 10 10 ?
K2 K2 Mo2 124.8(2) 10 10 ?
O23 K2 Mo2 77.9(3) 10 10 ?
Mo2 K2 Mo2 106.3(3) 12 10 ?
O28 K2 W6 84.2(4) 12 10 ?
O28 K2 W6 127.7(5) 10 10 ?
O19 K2 W6 35.5(2) . 10 ?
O18 K2 W6 76.5(3) 10 10 ?
O24 K2 W6 28.5(2) 10 10 ?
O25 K2 W6 81.3(4) 10 10 ?
K2 K2 W6 119.46(16) 10 10 ?
O23 K2 W6 30.4(2) 10 10 ?
Mo2 K2 W6 56.36(18) 12 10 ?
Mo2 K2 W6 104.6(3) 10 10 ?
O28 K2 W5 127.6(5) 12 10 ?
O28 K2 W5 84.5(4) 10 10 ?
O19 K2 W5 76.6(3) . 10 ?
O18 K2 W5 35.4(2) 10 10 ?
O24 K2 W5 81.3(4) 10 10 ?
O25 K2 W5 28.5(2) 10 10 ?
K2 K2 W5 119.30(17) 10 10 ?
O23 K2 W5 30.3(2) 10 10 ?
Mo2 K2 W5 104.6(3) 12 10 ?
Mo2 K2 W5 56.53(18) 10 10 ?
W6 K2 W5 60.3(2) 10 10 ?
O52 K3 O27 82.6(5) . 13 ?
O52 K3 O35 137.6(5) . . ?
O27 K3 O35 76.9(4) 13 . ?
O52 K3 O15 75.7(5) . . ?
O27 K3 O15 156.5(3) 13 . ?
O35 K3 O15 113.8(4) . . ?
O52 K3 O40 69.3(13) . . ?
O27 K3 O40 82.7(12) 13 . ?
O35 K3 O40 141.7(12) . . ?
O15 K3 O40 97.6(12) . . ?
O52 K3 O17 143.5(6) . . ?
O27 K3 O17 93.3(3) 13 . ?
O35 K3 O17 75.1(4) . . ?
O15 K3 O17 109.4(3) . . ?
O40 K3 O17 74.2(12) . . ?
O52 K3 O20 73.3(6) . 13 ?
O27 K3 O20 98.0(3) 13 13 ?
O35 K3 O20 73.3(4) . 13 ?
O15 K3 O20 67.5(3) . 13 ?
O40 K3 O20 142.2(12) . 13 ?
O17 K3 O20 142.8(3) . 13 ?
O52 K3 O9 118.2(5) . . ?
O27 K3 O9 147.1(3) 13 . ?
O35 K3 O9 98.2(3) . . ?
O15 K3 O9 55.0(2) . . ?
O40 K3 O9 81.9(12) . . ?
O17 K3 O9 54.4(2) . . ?
O20 K3 O9 111.9(3) 13 . ?
O52 K3 O51 82.5(14) . 4_565 ?
O27 K3 O51 54.5(12) 13 4_565 ?
O35 K3 O51 113.1(13) . 4_565 ?
O15 K3 O51 129.4(13) . 4_565 ?
O40 K3 O51 31.8(17) . 4_565 ?
O17 K3 O51 66.2(12) . 4_565 ?
O20 K3 O51 145.9(12) 13 4_565 ?
O9 K3 O51 100.5(12) . 4_565 ?
O52 K3 W2 99.5(5) . . ?
O27 K3 W2 177.9(3) 13 . ?
O35 K3 W2 101.7(3) . . ?
O15 K3 W2 25.56(18) . . ?
O40 K3 W2 97.7(12) . . ?
O17 K3 W2 84.75(19) . . ?
O20 K3 W2 83.1(2) 13 . ?
O9 K3 W2 31.23(16) . . ?
O51 K3 W2 125.2(12) 4_565 . ?
O52 K3 W3 143.1(4) . . ?
O27 K3 W3 118.7(3) 13 . ?
O35 K3 W3 79.0(3) . . ?
O15 K3 W3 84.5(2) . . ?
O40 K3 W3 83.1(12) . . ?
O17 K3 W3 25.69(18) . . ?
O20 K3 W3 126.9(2) 13 . ?
O9 K3 W3 30.39(16) . . ?
O51 K3 W3 86.7(12) 4_565 . ?
W2 K3 W3 59.35(5) . . ?
O52 K3 W5 77.0(4) . 13 ?
O27 K3 W5 21.2(2) 13 13 ?
O35 K3 W5 70.5(3) . 13 ?
O15 K3 W5 139.8(2) . 13 ?
O40 K3 W5 99.6(12) . 13 ?
O17 K3 W5 110.1(2) . 13 ?
O20 K3 W5 76.8(2) 13 13 ?
O9 K3 W5 163.7(2) . 13 ?
O51 K3 W5 74.5(12) 4_565 13 ?
W2 K3 W5 159.74(13) . 13 ?
W3 K3 W5 133.42(11) . 13 ?
O40 Na1 O40 127(3) 10 . ?
O40 Na1 O38 57(2) 10 . ?
O40 Na1 O38 84(3) . . ?
O40 Na1 O38 84(3) 10 10 ?
O40 Na1 O38 57(2) . 10 ?
O38 Na1 O38 28(4) . 10 ?
O40 Na1 Na2 64.0(15) 10 11_565 ?
O40 Na1 Na2 64.0(15) . 11_565 ?
O38 Na1 Na2 35(2) . 11_565 ?
O38 Na1 Na2 35(2) 10 11_565 ?
O40 Na1 K3 40.0(13) 10 10 ?
O40 Na1 K3 163.1(18) . 10 ?
O38 Na1 K3 79(2) . 10 ?
O38 Na1 K3 106(2) 10 10 ?
Na2 Na1 K3 100.6(6) 11_565 10 ?
O40 Na1 K3 163.1(18) 10 . ?
O40 Na1 K3 40.0(13) . . ?
O38 Na1 K3 106(2) . . ?
O38 Na1 K3 79(2) 10 . ?
Na2 Na1 K3 100.6(6) 11_565 . ?
K3 Na1 K3 148.3(10) 10 . ?
O37 Na2 O38 150(5) . 3_655 ?
O37 Na2 O38 150(5) . 12_655 ?
O38 Na2 O38 36(5) 3_655 12_655 ?
O37 Na2 O48 104.7(17) . 8_554 ?
O38 Na2 O48 57(3) 3_655 8_554 ?
O38 Na2 O48 93(3) 12_655 8_554 ?
O37 Na2 O48 104.7(17) . 15 ?
O38 Na2 O48 93(3) 3_655 15 ?
O38 Na2 O48 57(3) 12_655 15 ?
O48 Na2 O48 150(3) 8_554 15 ?
O37 Na2 O11 94(5) . . ?
O38 Na2 O11 109(3) 3_655 . ?
O38 Na2 O11 109(3) 12_655 . ?
O48 Na2 O11 92.2(16) 8_554 . ?
O48 Na2 O11 92.2(16) 15 . ?
O37 Na2 O39 175(6) . 3_655 ?
O38 Na2 O39 34(3) 3_655 3_655 ?
O38 Na2 O39 34(3) 12_655 3_655 ?
O48 Na2 O39 75.7(17) 8_554 3_655 ?
O48 Na2 O39 75.7(17) 15 3_655 ?
O11 Na2 O39 80(2) . 3_655 ?
O37 Na2 Na1 113(6) . 3_655 ?
O38 Na2 Na1 46(3) 3_655 3_655 ?
O38 Na2 Na1 46(3) 12_655 3_655 ?
O48 Na2 Na1 81.3(16) 8_554 3_655 ?
O48 Na2 Na1 81.3(16) 15 3_655 ?
O11 Na2 Na1 153(2) . 3_655 ?
O39 Na2 Na1 73(2) 3_655 3_655 ?
O37 Na2 Na4 68.5(11) . 12_655 ?
O38 Na2 Na4 95(3) 3_655 12_655 ?
O38 Na2 Na4 131(3) 12_655 12_655 ?
O48 Na2 Na4 38.0(12) 8_554 12_655 ?
O48 Na2 Na4 172(2) 15 12_655 ?
O11 Na2 Na4 83.7(8) . 12_655 ?
O39 Na2 Na4 110.5(9) 3_655 12_655 ?
Na1 Na2 Na4 105.6(8) 3_655 12_655 ?
O37 Na2 Na4 68.5(11) . 3_655 ?
O38 Na2 Na4 131(3) 3_655 3_655 ?
O38 Na2 Na4 95(3) 12_655 3_655 ?
O48 Na2 Na4 172(2) 8_554 3_655 ?
O48 Na2 Na4 38.0(12) 15 3_655 ?
O11 Na2 Na4 83.7(8) . 3_655 ?
O39 Na2 Na4 110.5(9) 3_655 3_655 ?
Na1 Na2 Na4 105.6(8) 3_655 3_655 ?
Na4 Na2 Na4 133.9(15) 12_655 3_655 ?
O45 Na3 O44 100(3) 11 16_545 ?
O45 Na3 O49 79(4) 11 16_545 ?
O44 Na3 O49 29(2) 16_545 16_545 ?
O45 Na3 O42 62(3) 11 . ?
O44 Na3 O42 101(3) 16_545 . ?
O49 Na3 O42 107(3) 16_545 . ?
O45 Na3 O47 149(4) 11 16_545 ?
O44 Na3 O47 61(2) 16_545 16_545 ?
O49 Na3 O47 89(3) 16_545 16_545 ?
O42 Na3 O47 96(3) . 16_545 ?
O45 Na3 O17 103(3) 11 4 ?
O44 Na3 O17 109(2) 16_545 4 ?
O49 Na3 O17 95(3) 16_545 4 ?
O42 Na3 O17 148(2) . 4 ?
O47 Na3 O17 107(2) 16_545 4 ?
O45 Na3 O53 176(4) 11 4 ?
O44 Na3 O53 81(2) 16_545 4 ?
O49 Na3 O53 101(3) 16_545 4 ?
O42 Na3 O53 122(3) . 4 ?
O47 Na3 O53 35.1(19) 16_545 4 ?
O17 Na3 O53 72.8(18) 4 4 ?
O45 Na3 O26 97(3) 11 . ?
O44 Na3 O26 160(3) 16_545 . ?
O49 Na3 O26 170(3) 16_545 . ?
O42 Na3 O26 77.3(18) . . ?
O47 Na3 O26 99(2) 16_545 . ?
O17 Na3 O26 77.4(13) 4 . ?
O53 Na3 O26 82.7(19) 4 . ?
O45 Na3 O46 78(3) 11 . ?
O44 Na3 O46 87(2) 16_545 . ?
O49 Na3 O46 101(3) 16_545 . ?
O42 Na3 O46 20.1(17) . . ?
O47 Na3 O46 77(2) 16_545 . ?
O17 Na3 O46 163(2) 4 . ?
O53 Na3 O46 106(2) 4 . ?
O26 Na3 O46 85.8(17) . . ?
O45 Na3 O51 80(3) 11 2_655 ?
O44 Na3 O51 41(2) 16_545 2_655 ?
O49 Na3 O51 16(3) 16_545 2_655 ?
O42 Na3 O51 121(3) . 2_655 ?
O47 Na3 O51 96(3) 16_545 2_655 ?
O17 Na3 O51 79.1(19) 4 2_655 ?
O53 Na3 O51 99(2) 4 2_655 ?
O26 Na3 O51 155(2) . 2_655 ?
O46 Na3 O51 117(2) . 2_655 ?
O45 Na3 O48 54(3) 11 16_545 ?
O44 Na3 O48 53.6(19) 16_545 16_545 ?
O49 Na3 O48 26(3) 16_545 16_545 ?
O42 Na3 O48 98(2) . 16_545 ?
O47 Na3 O48 114(2) 16_545 16_545 ?
O17 Na3 O48 92.4(16) 4 16_545 ?
O53 Na3 O48 125(2) 4 16_545 ?
O26 Na3 O48 146(2) . 16_545 ?
O46 Na3 O48 101(2) . 16_545 ?
O51 Na3 O48 27.0(17) 2_655 16_545 ?
O45 Na3 K3 113(3) 11 4 ?
O44 Na3 K3 70.3(17) 16_545 4 ?
O49 Na3 K3 62(2) 16_545 4 ?
O42 Na3 K3 170(2) . 4 ?
O47 Na3 K3 85.1(19) 16_545 4 ?
O17 Na3 K3 38.9(7) 4 4 ?
O53 Na3 K3 63.7(16) 4 4 ?
O26 Na3 K3 112.7(13) . 4 ?
O46 Na3 K3 155.9(19) . 4 ?
O51 Na3 K3 48.6(16) 2_655 4 ?
O48 Na3 K3 72.1(12) 16_545 4 ?
O29A Na4 O50 81.7(12) 13 16 ?
O29A Na4 O48 101.2(12) 13 13 ?
O50 Na4 O48 95.2(15) 16 13 ?
O29A Na4 O15 107.0(7) 13 4_565 ?
O50 Na4 O15 135.3(12) 16 4_565 ?
O48 Na4 O15 124.2(12) 13 4_565 ?
O29A Na4 O22 146.2(8) 13 4_565 ?
O50 Na4 O22 77.7(11) 16 4_565 ?
O48 Na4 O22 54.9(10) 13 4_565 ?
O15 Na4 O22 106.6(6) 4_565 4_565 ?
O29A Na4 O49 88.8(18) 13 13 ?
O50 Na4 O49 68(2) 16 13 ?
O48 Na4 O49 29(2) 13 13 ?
O15 Na4 O49 152.9(19) 4_565 13 ?
O22 Na4 O49 58.6(18) 4_565 13 ?
O29A Na4 O51 76.5(15) 13 4_565 ?
O50 Na4 O51 80.3(17) 16 4_565 ?
O48 Na4 O51 27.3(16) 13 4_565 ?
O15 Na4 O51 144.3(15) 4_565 4_565 ?
O22 Na4 O51 73.7(15) 4_565 4_565 ?
O49 Na4 O51 18.8(18) 13 4_565 ?
O29A Na4 Na2 116.3(10) 13 11_565 ?
O50 Na4 Na2 126.2(13) 16 11_565 ?
O48 Na4 Na2 34.3(12) 13 11_565 ?
O15 Na4 Na2 89.9(9) 4_565 11_565 ?
O22 Na4 Na2 59.3(8) 4_565 11_565 ?
O49 Na4 Na2 63(2) 13 11_565 ?
O51 Na4 Na2 58.8(16) 4_565 11_565 ?
O38 O38 O39 67(4) 10 . ?
O38 O38 Na2 72(3) 10 11_565 ?
O39 O38 Na2 101(6) . 11_565 ?
O38 O38 Na1 76(2) 10 . ?
O39 O38 Na1 130(6) . . ?
Na2 O38 Na1 98(4) 11_565 . ?
O38 O39 O38 46(7) 10 . ?
O38 O39 Na2 45(4) 10 11_565 ?
O38 O39 Na2 45(4) . 11_565 ?
O51 O40 Na1 143(4) 4_565 . ?
O51 O40 K3 89(3) 4_565 . ?
Na1 O40 K3 103(2) . . ?
O50 O41 O53 168(5) . . ?
O46 O42 Na3 106(5) . . ?
O49 O44 Na3 79(6) . 15 ?
O42 O46 Na3 54(4) . . ?
O53 O47 Na3 76(4) 13 15 ?
O51 O48 O49 41(4) 16_545 . ?
O51 O48 Na2 143(4) 16_545 7_545 ?
O49 O48 Na2 166(5) . 7_545 ?
O51 O48 Na4 88(4) 16_545 13 ?
O49 O48 Na4 84(4) . 13 ?
Na2 O48 Na4 108(2) 7_545 13 ?
O51 O48 Na3 70(4) 16_545 15 ?
O49 O48 Na3 43(4) . 15 ?
Na2 O48 Na3 123(2) 7_545 15 ?
Na4 O48 Na3 120.1(19) 13 15 ?
O51 O49 O44 133(10) 16_545 . ?
O51 O49 O48 67(7) 16_545 . ?
O44 O49 O48 156(9) . . ?
O51 O49 Na3 124(8) 16_545 15 ?
O44 O49 Na3 73(5) . 15 ?
O48 O49 Na3 110(5) . 15 ?
O51 O49 Na4 84(7) 16_545 13 ?
O44 O49 Na4 98(6) . 13 ?
O48 O49 Na4 67(4) . 13 ?
Na3 O49 Na4 150(4) 15 13 ?
O41 O50 Na4 106(4) . 15_455 ?
O49 O51 O48 72(7) 15 15 ?
O49 O51 O40 155(9) 15 3_655 ?
O48 O51 O40 94(5) 15 3_655 ?
O49 O51 Na3 40(6) 15 2_655 ?
O48 O51 Na3 83(4) 15 2_655 ?
O40 O51 Na3 119(4) 3_655 2_655 ?
O49 O51 Na4 77(7) 15 3_655 ?
O48 O51 Na4 65(3) 15 3_655 ?
O40 O51 Na4 117(4) 3_655 3_655 ?
Na3 O51 Na4 116(3) 2_655 3_655 ?
O49 O51 K3 122(8) 15 3_655 ?
O48 O51 K3 145(4) 15 3_655 ?
O40 O51 K3 59(3) 3_655 3_655 ?
Na3 O51 K3 91(2) 2_655 3_655 ?
Na4 O51 K3 145(2) 3_655 3_655 ?
O41 O53 O47 142(5) . 13 ?
O41 O53 Na3 114(4) . 3 ?
O47 O53 Na3 69(4) 13 3 ?

loop_
_geom_bond_atom_site_label_1
_geom_bond_atom_site_label_2
_geom_bond_distance
_geom_bond_site_symmetry_2
_geom_bond_publ_flag
W1 O22 1.739(9) . ?
W1 O13 1.850(8) . ?
W1 O14 1.921(9) . ?
W1 O4 1.925(9) . ?
W1 O11 1.937(6) . ?
W1 O6 2.280(7) . ?
W2 O15 1.720(9) . ?
W2 O10 1.857(8) . ?
W2 O14 1.902(9) . ?
W2 O7 1.939(5) . ?
W2 O9 1.944(9) . ?
W2 O3 2.269(7) . ?
W2 K3 3.738(4) . ?
W3 O17 1.715(9) . ?
W3 O8 1.889(10) . ?
W3 O1 1.926(6) . ?
W3 O5 1.928(9) 3 ?
W3 O9 1.929(8) . ?
W3 O12 2.277(8) . ?
W3 K1 3.784(8) 3 ?
W3 K3 3.788(4) . ?
W4 O26 1.711(10) . ?
W4 O16 1.877(10) . ?
W4 O2 1.912(6) . ?
W4 O5 1.936(9) . ?
W4 O4 1.940(9) . ?
W4 O21 2.292(8) . ?
W4 K1 3.775(7) . ?
W5 O27 1.724(10) . ?
W5 O25 1.813(10) . ?
W5 O23 1.902(11) . ?
W5 O16 1.952(10) . ?
W5 O13 2.010(8) . ?
W5 O18 2.192(8) . ?
W5 K2 3.760(12) 10 ?
W5 K1 3.775(7) . ?
W5 K3 3.985(4) 13 ?
W6 O20 1.722(10) . ?
W6 O24 1.811(10) . ?
W6 O23 1.905(11) . ?
W6 O8 1.942(10) . ?
W6 O10 2.006(8) . ?
W6 O19 2.197(8) 10 ?
W6 K2 3.759(12) 10 ?
W6 K1 3.769(7) 3 ?
W6 K3 4.106(4) 13 ?
P1 O18 1.518(9) 10 ?
P1 O18 1.518(9) . ?
P1 O6 1.550(12) . ?
P1 O21 1.563(12) . ?
P1 K1 3.552(8) . ?
P1 K1 3.552(8) 10 ?
P2 O19 1.515(9) . ?
P2 O19 1.516(9) 10 ?
P2 O3 1.570(12) . ?
P2 O12 1.578(12) . ?
P2 K1 3.543(8) 12 ?
P2 K1 3.543(8) 3 ?
Mo1 Mo2 0.897(5) . ?
Mo1 O29B 1.02(3) . ?
Mo1 O29A 1.69(2) . ?
Mo1 O31 1.94(2) . ?
Mo1 O30 1.95(2) . ?
Mo1 O28 2.165(16) . ?
Mo1 O25 2.166(10) . ?
Mo1 O24 2.190(10) 4 ?
Mo1 Mo3 2.562(4) . ?
Mo1 K1 3.617(10) . ?
Mo1 K2 4.068(11) 10 ?
Mo1 K2 4.088(11) 11 ?
Mo2 O24 1.758(11) 4 ?
Mo2 O25 1.768(11) . ?
Mo2 O28 1.820(16) . ?
Mo2 O29B 1.87(3) . ?
Mo2 O29A 2.19(2) . ?
Mo2 O30 2.48(2) . ?
Mo2 O31 2.50(2) . ?
Mo2 K1 2.721(10) . ?
Mo2 K2 3.713(12) 11 ?
Mo2 K2 3.724(11) 10 ?
Mo3 O34 0.78(4) . ?
Mo3 O32 1.69(2) . ?
Mo3 O34 1.92(5) 4 ?
Mo3 O31 1.951(19) . ?
Mo3 O30 1.95(2) . ?
Mo3 O34 2.04(5) 3 ?
Mo3 O29B 2.18(2) . ?
Mo3 Mo3 2.283(4) 3 ?
Mo3 Mo3 2.283(4) 4 ?
O1 W3 1.926(6) 10 ?
O2 W4 1.912(6) 10 ?
O3 W2 2.268(7) 10 ?
O5 W3 1.928(9) 4 ?
O5 K1 2.733(13) . ?
O6 W1 2.280(7) 10 ?
O7 W2 1.939(5) 10 ?
O8 K1 3.165(11) 3 ?
O9 K3 3.045(9) . ?
O11 W1 1.937(6) 10 ?
O11 Na2 2.69(5) . ?
O12 W3 2.277(8) 10 ?
O12 K1 3.074(13) 12 ?
O12 K1 3.074(13) 3 ?
O15 Na4 2.717(18) 3_655 ?
O15 K3 2.776(10) . ?
O16 K1 3.173(11) . ?
O17 Na3 2.52(4) 3 ?
O17 K3 2.918(10) . ?
O18 K2 2.817(14) 10 ?
O18 K1 3.062(11) . ?
O19 W6 2.197(8) 10 ?
O19 K2 2.816(14) . ?
O19 K1 3.039(11) 12 ?
O20 K3 2.951(12) 13 ?
O21 W4 2.292(8) 10 ?
O21 K1 3.064(13) . ?
O21 K1 3.064(13) 10 ?
O22 Na4 2.790(19) 3_655 ?
O23 K2 3.131(16) 10 ?
O24 Mo2 1.758(11) 3 ?
O24 Mo1 2.190(10) 3 ?
O24 K1 2.816(14) 3 ?
O24 K2 3.041(16) 10 ?
O25 K1 2.814(13) . ?
O25 K2 3.052(16) 10 ?
O26 Na3 2.55(4) . ?
O27 K3 2.766(11) 13 ?
O28 K2 2.758(18) 11 ?
O28 K2 2.798(18) 10 ?
O28 K1 3.06(2) . ?
O29A O29B 1.13(3) . ?
O29A Na4 2.60(3) 13 ?
O30 O31 1.53(3) 4 ?
O31 O30 1.53(3) 3 ?
O32 O34 1.63(5) . ?
O34 O34 1.46(6) 3 ?
O34 O34 1.46(6) 4 ?
O34 Mo3 1.92(5) 3 ?
O34 Mo3 2.04(5) 4 ?
K1 K1 2.631(18) 10 ?
K1 O24 2.816(14) 4 ?
K1 O19 3.039(11) 11 ?
K1 O12 3.074(13) 11 ?
K1 O8 3.165(11) 4 ?
K2 O28 2.758(18) 12 ?
K2 O28 2.798(18) 10 ?
K2 O18 2.817(14) 10 ?
K2 O24 3.041(16) 10 ?
K2 O25 3.052(16) 10 ?
K2 K2 3.09(2) 10 ?
K2 O23 3.131(16) 10 ?
K2 Mo2 3.714(12) 12 ?
K2 Mo2 3.724(11) 10 ?
K2 W6 3.759(12) 10 ?
K2 W5 3.760(12) 10 ?
K3 O52 2.711(16) . ?
K3 O27 2.766(11) 13 ?
K3 O35 2.776(14) . ?
K3 O40 2.85(6) . ?
K3 O20 2.951(12) 13 ?
K3 O51 3.32(7) 4_565 ?
K3 W5 3.985(4) 13 ?
Na1 O40 2.64(6) 10 ?
Na1 O40 2.64(6) . ?
Na1 O38 2.71(11) . ?
Na1 O38 2.71(11) 10 ?
Na1 Na2 3.71(6) 11_565 ?
Na1 K3 4.308(12) 10 ?
Na2 O37 1.10(8) . ?
Na2 O38 2.18(11) 3_655 ?
Na2 O38 2.18(11) 12_655 ?
Na2 O48 2.46(5) 8_554 ?
Na2 O48 2.46(5) 15 ?
Na2 O39 3.01(12) 3_655 ?
Na2 Na1 3.71(6) 3_655 ?
Na2 Na4 4.16(3) 12_655 ?
Na2 Na4 4.16(3) 3_655 ?
Na3 O45 1.38(6) 11 ?
Na3 O44 2.13(7) 16_545 ?
Na3 O49 2.19(9) 16_545 ?
Na3 O42 2.27(7) . ?
Na3 O47 2.45(8) 16_545 ?
Na3 O17 2.52(4) 4 ?
Na3 O53 2.53(7) 4 ?
Na3 O46 2.71(7) . ?
Na3 O51 2.84(8) 2_655 ?
Na3 O48 2.99(6) 16_545 ?
Na3 K3 4.42(4) 4 ?
Na4 O29A 2.60(3) 13 ?
Na4 O50 2.60(5) 16 ?
Na4 O48 2.69(5) 13 ?
Na4 O15 2.717(18) 4_565 ?
Na4 O22 2.790(19) 4_565 ?
Na4 O49 2.91(8) 13 ?
Na4 O51 2.97(7) 4_565 ?
Na4 Na2 4.16(3) 11_565 ?
O38 O38 1.33(19) 10 ?
O38 O39 1.71(13) . ?
O38 Na2 2.18(11) 11_565 ?
O39 O38 1.71(13) 10 ?
O39 Na2 3.01(12) 11_565 ?
O40 O51 1.75(9) 4_565 ?
O41 O50 1.07(5) . ?
O41 O53 1.44(6) . ?
O42 O46 0.97(6) . ?
O44 O49 1.07(9) . ?
O44 Na3 2.13(7) 15 ?
O45 Na3 1.38(6) 12 ?
O47 O53 1.50(8) 13 ?
O47 Na3 2.45(8) 15 ?
O48 O51 1.37(8) 16_545 ?
O48 O49 1.42(10) . ?
O48 Na2 2.46(5) 7_545 ?
O48 Na4 2.69(5) 13 ?
O48 Na3 2.99(6) 15 ?
O49 O51 0.96(9) 16_545 ?
O49 Na3 2.19(9) 15 ?
O49 Na4 2.91(8) 13 ?
O50 Na4 2.60(5) 15_455 ?
O51 O49 0.96(9) 15 ?
O51 O48 1.37(8) 15 ?
O51 O40 1.75(9) 3_655 ?
O51 Na3 2.84(8) 2_655 ?
O51 Na4 2.97(7) 3_655 ?
O51 K3 3.32(7) 3_655 ?
O53 O47 1.50(8) 13 ?
O53 Na3 2.53(7) 3 ?
